data_4132239
loop_
_publ_author_name
'Marro, Eric A.'
'Press, Eric M.'
'Siegler, Maxime A.'
'Klausen, Rebekka S.'

_publ_section_title
;
 Directional Building Blocks Determine Linear and Cyclic Silicon
 Architectures.
;
_journal_issue 18
_journal_name_full 'Journal of the American Chemical Society'
_journal_page_first 5976
_journal_page_last 5986
_journal_paper_doi 10.1021/jacs.8b02541
_journal_volume 140
_journal_year 2018
_chemical_formula_moiety 'C32 H44 Si6'
_chemical_formula_sum 'C32 H44 Si6'
_chemical_formula_weight 597.21
_space_group_crystal_system orthorhombic
_space_group_IT_number 61
_space_group_name_Hall '-P 2ac 2ab'
_space_group_name_H-M_alt 'P b c a'
_atom_sites_solution_hydrogens geom
_atom_sites_solution_primary direct
_atom_sites_solution_secondary difmap
_audit_creation_method SHELXL-2014/7
_cell_angle_alpha 90
_cell_angle_beta 90
_cell_angle_gamma 90
_cell_formula_units_Z 8
_cell_length_a 19.3814(3)
_cell_length_b 16.8448(3)
_cell_length_c 21.1946(3)
_cell_measurement_reflns_used 31956
_cell_measurement_temperature 110(2)
_cell_measurement_theta_max 27.68
_cell_measurement_theta_min 2.43
_cell_volume 6919.52(19)
_computing_cell_refinement
;
CrysAlisPro, Agilent Technologies,
Version 1.171.36.32 (release 02-08-2013 CrysAlis171 .NET)
(compiled Aug  2 2013,16:46:58)
;
_computing_data_collection
;
CrysAlisPro, Agilent Technologies,
Version 1.171.36.32 (release 02-08-2013 CrysAlis171 .NET)
(compiled Aug  2 2013,16:46:58)
;
_computing_data_reduction
;
CrysAlisPro, Agilent Technologies,
Version 1.171.36.32 (release 02-08-2013 CrysAlis171 .NET)
(compiled Aug  2 2013,16:46:58)
;
_computing_molecular_graphics 'SHELXTL v6.10 (Sheldrick, 2008)'
_computing_publication_material 'SHELXTL v6.10 (Sheldrick, 2008)'
_computing_structure_refinement 'SHELXL-2014/7 (Sheldrick, 2015)'
_computing_structure_solution 'SHELXS-2014/7 (Sheldrick, 2015)'
_diffrn_ambient_temperature 110(2)
_diffrn_measured_fraction_theta_full 1.000
_diffrn_measured_fraction_theta_max 1.000
_diffrn_measurement_device_type 'SuperNova, Dual, Cu at zero, Atlas'
_diffrn_measurement_method '\w scans'
_diffrn_radiation_monochromator mirror
_diffrn_radiation_source 'SuperNova (Mo) X-ray Source'
_diffrn_radiation_type MoK\a
_diffrn_radiation_wavelength 0.71073
_diffrn_reflns_av_R_equivalents 0.0430
_diffrn_reflns_av_unetI/netI 0.0199
_diffrn_reflns_Laue_measured_fraction_full 1.000
_diffrn_reflns_Laue_measured_fraction_max 1.000
_diffrn_reflns_limit_h_max 25
_diffrn_reflns_limit_h_min -25
_diffrn_reflns_limit_k_max 21
_diffrn_reflns_limit_k_min -20
_diffrn_reflns_limit_l_max 21
_diffrn_reflns_limit_l_min -27
_diffrn_reflns_number 94332
_diffrn_reflns_point_group_measured_fraction_full 1.000
_diffrn_reflns_point_group_measured_fraction_max 1.000
_diffrn_reflns_theta_full 25.242
_diffrn_reflns_theta_max 27.499
_diffrn_reflns_theta_min 2.102
_exptl_absorpt_coefficient_mu 0.261
_exptl_absorpt_correction_T_max 1.000
_exptl_absorpt_correction_T_min 0.360
_exptl_absorpt_correction_type gaussian
_exptl_absorpt_process_details
;
CrysAlisPro, Agilent Technologies,
Version 1.171.36.32 (release 02-08-2013 CrysAlis171 .NET)
(compiled Aug  2 2013,16:46:58)
Numerical absorption correction based on gaussian integration over
			a multifaceted crystal model
;
_exptl_crystal_colour colorless
_exptl_crystal_density_diffrn 1.147
_exptl_crystal_description block
_exptl_crystal_F_000 2560
_exptl_crystal_size_max 0.52
_exptl_crystal_size_mid 0.44
_exptl_crystal_size_min 0.43
_refine_diff_density_max 0.344
_refine_diff_density_min -0.240
_refine_diff_density_rms 0.048
_refine_ls_extinction_coef 0.00022(6)
_refine_ls_extinction_expression Fc^*^=kFc[1+0.001xFc^2^\l^3^/sin(2\q)]^-1/4^
_refine_ls_extinction_method 'SHELXL-2014/7 (Sheldrick 2014'
_refine_ls_goodness_of_fit_ref 1.075
_refine_ls_hydrogen_treatment constr
_refine_ls_matrix_type full
_refine_ls_number_parameters 352
_refine_ls_number_reflns 7950
_refine_ls_number_restraints 0
_refine_ls_restrained_S_all 1.075
_refine_ls_R_factor_all 0.0382
_refine_ls_R_factor_gt 0.0302
_refine_ls_shift/su_max 0.001
_refine_ls_shift/su_mean 0.000
_refine_ls_structure_factor_coef Fsqd
_refine_ls_weighting_details 'w=1/[\s^2^(Fo^2^)+(0.0307P)^2^+3.5237P] where P=(Fo^2^+2Fc^2^)/3'
_refine_ls_weighting_scheme calc
_refine_ls_wR_factor_gt 0.0742
_refine_ls_wR_factor_ref 0.0787
_reflns_Friedel_coverage 0.000
_reflns_number_gt 6806
_reflns_number_total 7950
_reflns_threshold_expression 'I > 2\s(I)'
_cod_data_source_file ja8b02541_si_001.cif
_cod_data_source_block 6
_cod_database_code 4132239
_shelx_shelxl_version_number 2014/7
_shelx_space_group_comment
;
The symmetry employed for this shelxl refinement is uniquely defined
by the following loop, which should always be used as a source of
symmetry information in preference to the above space-group names.
They are only intended as comments.
;

loop_
_space_group_symop_operation_xyz
'x, y, z'
'-x+1/2, -y, z+1/2'
'x+1/2, -y+1/2, -z'
'-x, y+1/2, -z+1/2'
'-x, -y, -z'
'x-1/2, y, -z-1/2'
'-x-1/2, y-1/2, z'
'x, -y-1/2, z-1/2'

loop_
_atom_site_label
_atom_site_type_symbol
_atom_site_fract_x
_atom_site_fract_y
_atom_site_fract_z
_atom_site_U_iso_or_equiv
_atom_site_adp_type
_atom_site_occupancy
_atom_site_site_symmetry_order
_atom_site_calc_flag
_atom_site_refinement_flags_posn
_atom_site_refinement_flags_adp
C1 C 0.62055(6) 0.26224(8) 0.29151(6) 0.0178(3) Uani 1 1 d . .
C2 C 0.61988(7) 0.17954(9) 0.29242(7) 0.0226(3) Uani 1 1 d . .
H2 H 0.6096 0.1526 0.3307 0.027 Uiso 1 1 calc R U
C3 C 0.63402(7) 0.13560(9) 0.23820(8) 0.0286(3) Uani 1 1 d . .
H3 H 0.6335 0.0792 0.2398 0.034 Uiso 1 1 calc R U
C4 C 0.64878(7) 0.17392(10) 0.18214(7) 0.0305(4) Uani 1 1 d . .
H4 H 0.6584 0.1440 0.1452 0.037 Uiso 1 1 calc R U
C5 C 0.64953(7) 0.25584(10) 0.18008(7) 0.0280(3) Uani 1 1 d . .
H5 H 0.6593 0.2823 0.1415 0.034 Uiso 1 1 calc R U
C6 C 0.63597(7) 0.29959(9) 0.23422(6) 0.0218(3) Uani 1 1 d . .
H6 H 0.6372 0.3559 0.2323 0.026 Uiso 1 1 calc R U
C7 C 0.68029(7) 0.38350(8) 0.38223(6) 0.0166(3) Uani 1 1 d . .
C8 C 0.74531(7) 0.35180(9) 0.36795(6) 0.0203(3) Uani 1 1 d . .
H8 H 0.7482 0.3021 0.3470 0.024 Uiso 1 1 calc R U
C9 C 0.80549(7) 0.39153(9) 0.38381(7) 0.0232(3) Uani 1 1 d . .
H9 H 0.8490 0.3686 0.3741 0.028 Uiso 1 1 calc R U
C10 C 0.80231(7) 0.46444(9) 0.41372(7) 0.0253(3) Uani 1 1 d . .
H10 H 0.8435 0.4923 0.4238 0.030 Uiso 1 1 calc R U
C11 C 0.73876(7) 0.49655(9) 0.42889(7) 0.0269(3) Uani 1 1 d . .
H11 H 0.7364 0.5463 0.4498 0.032 Uiso 1 1 calc R U
C12 C 0.67850(7) 0.45638(8) 0.41370(7) 0.0221(3) Uani 1 1 d . .
H12 H 0.6352 0.4788 0.4249 0.027 Uiso 1 1 calc R U
C13 C 0.50676(8) 0.45130(10) 0.26316(7) 0.0275(3) Uani 1 1 d . .
H13A H 0.4656 0.4839 0.2561 0.041 Uiso 1 1 calc R U
H13B H 0.5097 0.4104 0.2304 0.041 Uiso 1 1 calc R U
H13C H 0.5479 0.4850 0.2614 0.041 Uiso 1 1 calc R U
C14 C 0.48859(7) 0.48386(9) 0.40346(7) 0.0244(3) Uani 1 1 d . .
H14A H 0.5245 0.5242 0.3981 0.037 Uiso 1 1 calc R U
H14B H 0.4916 0.4613 0.4460 0.037 Uiso 1 1 calc R U
H14C H 0.4431 0.5083 0.3976 0.037 Uiso 1 1 calc R U
C15 C 0.39189(6) 0.25496(8) 0.27989(6) 0.0156(3) Uani 1 1 d . .
C16 C 0.32848(7) 0.21911(8) 0.26653(6) 0.0196(3) Uani 1 1 d . .
H16 H 0.2894 0.2323 0.2914 0.024 Uiso 1 1 calc R U
C17 C 0.32134(7) 0.16465(8) 0.21775(7) 0.0219(3) Uani 1 1 d . .
H17 H 0.2777 0.1413 0.2095 0.026 Uiso 1 1 calc R U
C18 C 0.37781(8) 0.14448(9) 0.18121(7) 0.0236(3) Uani 1 1 d . .
H18 H 0.3732 0.1067 0.1482 0.028 Uiso 1 1 calc R U
C19 C 0.44110(8) 0.17963(10) 0.19290(7) 0.0270(3) Uani 1 1 d . .
H19 H 0.4799 0.1663 0.1677 0.032 Uiso 1 1 calc R U
C20 C 0.44781(7) 0.23444(9) 0.24159(7) 0.0224(3) Uani 1 1 d . .
H20 H 0.4914 0.2585 0.2490 0.027 Uiso 1 1 calc R U
C21 C 0.32439(7) 0.39726(8) 0.34188(6) 0.0177(3) Uani 1 1 d . .
C22 C 0.30032(7) 0.42018(8) 0.28251(6) 0.0213(3) Uani 1 1 d . .
H22 H 0.3221 0.3994 0.2459 0.026 Uiso 1 1 calc R U
C23 C 0.24556(7) 0.47232(9) 0.27547(7) 0.0249(3) Uani 1 1 d . .
H23 H 0.2303 0.4869 0.2345 0.030 Uiso 1 1 calc R U
C24 C 0.21321(8) 0.50305(9) 0.32783(8) 0.0299(3) Uani 1 1 d . .
H24 H 0.1755 0.5385 0.3232 0.036 Uiso 1 1 calc R U
C25 C 0.23603(10) 0.48193(11) 0.38723(8) 0.0421(5) Uani 1 1 d . .
H25 H 0.2140 0.5031 0.4236 0.050 Uiso 1 1 calc R U
C26 C 0.29114(9) 0.42972(10) 0.39393(7) 0.0356(4) Uani 1 1 d . .
H26 H 0.3064 0.4159 0.4351 0.043 Uiso 1 1 calc R U
C27 C 0.30568(7) 0.19273(9) 0.43814(7) 0.0257(3) Uani 1 1 d . .
H27A H 0.2998 0.1623 0.4772 0.039 Uiso 1 1 calc R U
H27B H 0.3076 0.1563 0.4021 0.039 Uiso 1 1 calc R U
H27C H 0.2667 0.2291 0.4329 0.039 Uiso 1 1 calc R U
C28 C 0.38369(8) 0.31516(9) 0.51569(7) 0.0259(3) Uani 1 1 d . .
H28A H 0.3368 0.3362 0.5204 0.039 Uiso 1 1 calc R U
H28B H 0.4164 0.3593 0.5120 0.039 Uiso 1 1 calc R U
H28C H 0.3954 0.2830 0.5527 0.039 Uiso 1 1 calc R U
C29 C 0.48162(8) 0.09044(9) 0.38695(7) 0.0262(3) Uani 1 1 d . .
H29A H 0.5232 0.0575 0.3892 0.039 Uiso 1 1 calc R U
H29B H 0.4798 0.1172 0.3459 0.039 Uiso 1 1 calc R U
H29C H 0.4407 0.0569 0.3920 0.039 Uiso 1 1 calc R U
C30 C 0.48148(8) 0.11346(10) 0.53016(7) 0.0307(3) Uani 1 1 d . .
H30A H 0.4404 0.0796 0.5321 0.046 Uiso 1 1 calc R U
H30B H 0.4799 0.1524 0.5645 0.046 Uiso 1 1 calc R U
H30C H 0.5229 0.0806 0.5345 0.046 Uiso 1 1 calc R U
C31 C 0.66311(8) 0.18161(9) 0.46596(8) 0.0283(3) Uani 1 1 d . .
H31A H 0.7042 0.2155 0.4664 0.042 Uiso 1 1 calc R U
H31B H 0.6670 0.1427 0.4318 0.042 Uiso 1 1 calc R U
H31C H 0.6592 0.1538 0.5064 0.042 Uiso 1 1 calc R U
C32 C 0.57858(8) 0.31612(9) 0.52156(7) 0.0264(3) Uani 1 1 d . .
H32A H 0.5695 0.2865 0.5605 0.040 Uiso 1 1 calc R U
H32B H 0.5411 0.3541 0.5142 0.040 Uiso 1 1 calc R U
H32C H 0.6224 0.3448 0.5256 0.040 Uiso 1 1 calc R U
Si1 Si 0.59999(2) 0.32399(2) 0.36350(2) 0.01492(8) Uani 1 1 d . .
Si2 Si 0.50112(2) 0.40244(2) 0.34308(2) 0.01598(8) Uani 1 1 d . .
Si3 Si 0.39938(2) 0.32574(2) 0.34867(2) 0.01489(8) Uani 1 1 d . .
Si4 Si 0.38837(2) 0.25144(2) 0.44241(2) 0.01681(9) Uani 1 1 d . .
Si5 Si 0.48381(2) 0.16699(2) 0.45175(2) 0.01789(9) Uani 1 1 d . .
Si6 Si 0.58397(2) 0.24481(2) 0.45307(2) 0.01674(9) Uani 1 1 d . .

loop_
_atom_site_aniso_label
_atom_site_aniso_U_11
_atom_site_aniso_U_22
_atom_site_aniso_U_33
_atom_site_aniso_U_23
_atom_site_aniso_U_13
_atom_site_aniso_U_12
C1 0.0111(6) 0.0216(7) 0.0207(6) -0.0052(5) 0.0000(5) 0.0001(5)
C2 0.0163(6) 0.0228(8) 0.0286(7) -0.0050(6) 0.0003(5) -0.0001(5)
C3 0.0204(7) 0.0239(8) 0.0414(9) -0.0139(7) -0.0044(6) 0.0013(6)
C4 0.0189(7) 0.0439(10) 0.0287(8) -0.0191(7) -0.0013(6) 0.0032(6)
C5 0.0187(7) 0.0455(10) 0.0198(7) -0.0057(6) 0.0010(5) 0.0005(6)
C6 0.0154(6) 0.0264(8) 0.0236(7) -0.0030(6) -0.0004(5) -0.0017(5)
C7 0.0176(6) 0.0162(7) 0.0160(6) 0.0013(5) -0.0009(5) -0.0015(5)
C8 0.0204(6) 0.0213(7) 0.0192(6) -0.0023(5) 0.0007(5) 0.0012(5)
C9 0.0163(6) 0.0292(8) 0.0242(7) 0.0008(6) -0.0004(5) 0.0011(6)
C10 0.0188(7) 0.0264(8) 0.0305(8) 0.0019(6) -0.0046(6) -0.0061(6)
C11 0.0252(7) 0.0187(7) 0.0369(8) -0.0060(6) -0.0031(6) -0.0019(6)
C12 0.0181(6) 0.0202(7) 0.0281(7) -0.0021(6) 0.0008(5) 0.0010(5)
C13 0.0278(8) 0.0287(8) 0.0260(8) 0.0087(6) 0.0018(6) 0.0035(6)
C14 0.0236(7) 0.0178(7) 0.0319(8) -0.0066(6) -0.0002(6) 0.0028(5)
C15 0.0175(6) 0.0143(6) 0.0150(6) 0.0012(5) -0.0009(5) 0.0013(5)
C16 0.0183(6) 0.0189(7) 0.0217(7) 0.0006(5) 0.0035(5) -0.0003(5)
C17 0.0208(7) 0.0191(7) 0.0257(7) 0.0006(5) -0.0034(5) -0.0044(5)
C18 0.0292(7) 0.0217(8) 0.0198(7) -0.0053(5) -0.0024(6) -0.0009(6)
C19 0.0206(7) 0.0359(9) 0.0245(7) -0.0109(6) 0.0041(6) 0.0023(6)
C20 0.0150(6) 0.0285(8) 0.0238(7) -0.0066(6) -0.0014(5) -0.0014(5)
C21 0.0174(6) 0.0148(7) 0.0208(6) 0.0006(5) 0.0000(5) 0.0006(5)
C22 0.0236(7) 0.0188(7) 0.0216(7) -0.0018(5) -0.0025(5) 0.0021(5)
C23 0.0254(7) 0.0193(7) 0.0301(8) 0.0005(6) -0.0097(6) 0.0010(6)
C24 0.0245(7) 0.0223(8) 0.0430(9) 0.0060(7) 0.0012(6) 0.0095(6)
C25 0.0507(11) 0.0435(11) 0.0320(9) 0.0063(8) 0.0149(8) 0.0288(9)
C26 0.0462(10) 0.0387(10) 0.0217(7) 0.0048(7) 0.0046(7) 0.0239(8)
C27 0.0214(7) 0.0296(8) 0.0262(7) 0.0043(6) 0.0017(6) -0.0026(6)
C28 0.0301(8) 0.0288(8) 0.0188(7) -0.0030(6) -0.0004(6) 0.0073(6)
C29 0.0255(7) 0.0193(8) 0.0339(8) -0.0030(6) 0.0003(6) -0.0004(6)
C30 0.0284(8) 0.0319(9) 0.0318(8) 0.0159(7) 0.0027(6) 0.0026(6)
C31 0.0230(7) 0.0246(8) 0.0372(8) 0.0031(6) -0.0067(6) 0.0058(6)
C32 0.0327(8) 0.0269(8) 0.0197(7) -0.0033(6) -0.0025(6) 0.0012(6)
Si1 0.01432(17) 0.01372(19) 0.01673(17) -0.00183(13) 0.00029(13) 0.00011(13)
Si2 0.01685(17) 0.01371(19) 0.01738(18) -0.00032(13) -0.00007(13) 0.00123(13)
Si3 0.01493(17) 0.01491(19) 0.01483(17) -0.00117(13) -0.00026(13) 0.00208(13)
Si4 0.01637(17) 0.01797(19) 0.01610(17) 0.00059(14) 0.00054(13) 0.00226(14)
Si5 0.01739(18) 0.01557(19) 0.02072(19) 0.00342(14) 0.00041(14) 0.00140(14)
Si6 0.01633(17) 0.01555(19) 0.01834(18) 0.00057(14) -0.00176(13) 0.00193(13)

loop_
_atom_type_symbol
_atom_type_description
_atom_type_scat_dispersion_real
_atom_type_scat_dispersion_imag
_atom_type_scat_source
C C 0.0033 0.0016 'International Tables Vol C Tables 4.2.6.8 and 6.1.1.4'
H H 0.0000 0.0000 'International Tables Vol C Tables 4.2.6.8 and 6.1.1.4'
Si Si 0.0817 0.0704 'International Tables Vol C Tables 4.2.6.8 and 6.1.1.4'

loop_
_geom_angle_atom_site_label_1
_geom_angle_atom_site_label_2
_geom_angle_atom_site_label_3
_geom_angle
C2 C1 C6 117.59(13)
C2 C1 Si1 122.51(11)
C6 C1 Si1 119.89(10)
C1 C2 C3 121.18(14)
C1 C2 H2 119.4
C3 C2 H2 119.4
C4 C3 C2 120.09(14)
C4 C3 H3 120.0
C2 C3 H3 120.0
C5 C4 C3 119.75(14)
C5 C4 H4 120.1
C3 C4 H4 120.1
C4 C5 C6 120.15(15)
C4 C5 H5 119.9
C6 C5 H5 119.9
C5 C6 C1 121.24(14)
C5 C6 H6 119.4
C1 C6 H6 119.4
C12 C7 C8 117.39(12)
C12 C7 Si1 123.00(10)
C8 C7 Si1 119.47(10)
C9 C8 C7 121.35(13)
C9 C8 H8 119.3
C7 C8 H8 119.3
C10 C9 C8 120.14(13)
C10 C9 H9 119.9
C8 C9 H9 119.9
C11 C10 C9 119.57(13)
C11 C10 H10 120.2
C9 C10 H10 120.2
C10 C11 C12 120.32(14)
C10 C11 H11 119.8
C12 C11 H11 119.8
C11 C12 C7 121.20(13)
C11 C12 H12 119.4
C7 C12 H12 119.4
Si2 C13 H13A 109.5
Si2 C13 H13B 109.5
H13A C13 H13B 109.5
Si2 C13 H13C 109.5
H13A C13 H13C 109.5
H13B C13 H13C 109.5
Si2 C14 H14A 109.5
Si2 C14 H14B 109.5
H14A C14 H14B 109.5
Si2 C14 H14C 109.5
H14A C14 H14C 109.5
H14B C14 H14C 109.5
C20 C15 C16 117.20(12)
C20 C15 Si3 123.02(10)
C16 C15 Si3 119.77(10)
C17 C16 C15 121.57(12)
C17 C16 H16 119.2
C15 C16 H16 119.2
C18 C17 C16 120.01(13)
C18 C17 H17 120.0
C16 C17 H17 120.0
C17 C18 C19 119.72(13)
C17 C18 H18 120.1
C19 C18 H18 120.1
C18 C19 C20 119.97(13)
C18 C19 H19 120.0
C20 C19 H19 120.0
C19 C20 C15 121.52(13)
C19 C20 H20 119.2
C15 C20 H20 119.2
C26 C21 C22 116.84(13)
C26 C21 Si3 123.08(10)
C22 C21 Si3 120.07(10)
C23 C22 C21 121.89(13)
C23 C22 H22 119.1
C21 C22 H22 119.1
C24 C23 C22 120.05(14)
C24 C23 H23 120.0
C22 C23 H23 120.0
C23 C24 C25 119.50(14)
C23 C24 H24 120.2
C25 C24 H24 120.2
C24 C25 C26 120.13(15)
C24 C25 H25 119.9
C26 C25 H25 119.9
C21 C26 C25 121.59(14)
C21 C26 H26 119.2
C25 C26 H26 119.2
Si4 C27 H27A 109.5
Si4 C27 H27B 109.5
H27A C27 H27B 109.5
Si4 C27 H27C 109.5
H27A C27 H27C 109.5
H27B C27 H27C 109.5
Si4 C28 H28A 109.5
Si4 C28 H28B 109.5
H28A C28 H28B 109.5
Si4 C28 H28C 109.5
H28A C28 H28C 109.5
H28B C28 H28C 109.5
Si5 C29 H29A 109.5
Si5 C29 H29B 109.5
H29A C29 H29B 109.5
Si5 C29 H29C 109.5
H29A C29 H29C 109.5
H29B C29 H29C 109.5
Si5 C30 H30A 109.5
Si5 C30 H30B 109.5
H30A C30 H30B 109.5
Si5 C30 H30C 109.5
H30A C30 H30C 109.5
H30B C30 H30C 109.5
Si6 C31 H31A 109.5
Si6 C31 H31B 109.5
H31A C31 H31B 109.5
Si6 C31 H31C 109.5
H31A C31 H31C 109.5
H31B C31 H31C 109.5
Si6 C32 H32A 109.5
Si6 C32 H32B 109.5
H32A C32 H32B 109.5
Si6 C32 H32C 109.5
H32A C32 H32C 109.5
H32B C32 H32C 109.5
C1 Si1 C7 106.70(6)
C1 Si1 Si6 111.68(5)
C7 Si1 Si6 103.93(4)
C1 Si1 Si2 109.29(4)
C7 Si1 Si2 114.08(4)
Si6 Si1 Si2 111.030(19)
C13 Si2 C14 107.38(7)
C13 Si2 Si3 109.41(5)
C14 Si2 Si3 104.81(5)
C13 Si2 Si1 111.15(5)
C14 Si2 Si1 112.64(5)
Si3 Si2 Si1 111.186(19)
C15 Si3 C21 106.50(6)
C15 Si3 Si4 107.96(4)
C21 Si3 Si4 109.42(4)
C15 Si3 Si2 111.77(4)
C21 Si3 Si2 106.80(4)
Si4 Si3 Si2 114.106(19)
C27 Si4 C28 107.25(7)
C27 Si4 Si5 110.91(5)
C28 Si4 Si5 108.26(5)
C27 Si4 Si3 108.36(5)
C28 Si4 Si3 113.28(5)
Si5 Si4 Si3 108.797(19)
C29 Si5 C30 108.27(7)
C29 Si5 Si4 109.65(5)
C30 Si5 Si4 110.19(5)
C29 Si5 Si6 114.23(5)
C30 Si5 Si6 106.03(5)
Si4 Si5 Si6 108.40(2)
C32 Si6 C31 107.02(7)
C32 Si6 Si1 105.58(5)
C31 Si6 Si1 109.33(5)
C32 Si6 Si5 108.64(5)
C31 Si6 Si5 111.08(5)
Si1 Si6 Si5 114.777(19)

loop_
_geom_bond_atom_site_label_1
_geom_bond_atom_site_label_2
_geom_bond_distance
C1 C2 1.393(2)
C1 C6 1.400(2)
C1 Si1 1.8890(13)
C2 C3 1.394(2)
C2 H2 0.9500
C3 C4 1.382(2)
C3 H3 0.9500
C4 C5 1.381(2)
C4 H4 0.9500
C5 C6 1.389(2)
C5 H5 0.9500
C6 H6 0.9500
C7 C12 1.3976(19)
C7 C8 1.4016(18)
C7 Si1 1.8933(13)
C8 C9 1.3862(19)
C8 H8 0.9500
C9 C10 1.383(2)
C9 H9 0.9500
C10 C11 1.383(2)
C10 H10 0.9500
C11 C12 1.3877(19)
C11 H11 0.9500
C12 H12 0.9500
C13 Si2 1.8866(15)
C13 H13A 0.9800
C13 H13B 0.9800
C13 H13C 0.9800
C14 Si2 1.8913(14)
C14 H14A 0.9800
C14 H14B 0.9800
C14 H14C 0.9800
C15 C20 1.3976(18)
C15 C16 1.3983(18)
C15 Si3 1.8888(13)
C16 C17 1.3890(19)
C16 H16 0.9500
C17 C18 1.383(2)
C17 H17 0.9500
C18 C19 1.385(2)
C18 H18 0.9500
C19 C20 1.3906(19)
C19 H19 0.9500
C20 H20 0.9500
C21 C26 1.3899(19)
C21 C22 1.3964(19)
C21 Si3 1.8932(14)
C22 C23 1.3857(19)
C22 H22 0.9500
C23 C24 1.376(2)
C23 H23 0.9500
C24 C25 1.381(2)
C24 H24 0.9500
C25 C26 1.391(2)
C25 H25 0.9500
C26 H26 0.9500
C27 Si4 1.8854(15)
C27 H27A 0.9800
C27 H27B 0.9800
C27 H27C 0.9800
C28 Si4 1.8902(14)
C28 H28A 0.9800
C28 H28B 0.9800
C28 H28C 0.9800
C29 Si5 1.8844(15)
C29 H29A 0.9800
C29 H29B 0.9800
C29 H29C 0.9800
C30 Si5 1.8911(15)
C30 H30A 0.9800
C30 H30B 0.9800
C30 H30C 0.9800
C31 Si6 1.8871(15)
C31 H31A 0.9800
C31 H31B 0.9800
C31 H31C 0.9800
C32 Si6 1.8868(15)
C32 H32A 0.9800
C32 H32B 0.9800
C32 H32C 0.9800
Si1 Si6 2.3407(5)
Si1 Si2 2.3677(5)
Si2 Si3 2.3605(5)
Si3 Si4 2.3577(5)
Si4 Si5 2.3418(5)
Si5 Si6 2.3426(5)

loop_
_geom_torsion_atom_site_label_1
_geom_torsion_atom_site_label_2
_geom_torsion_atom_site_label_3
_geom_torsion_atom_site_label_4
_geom_torsion
C6 C1 C2 C3 0.0(2)
Si1 C1 C2 C3 178.78(10)
C1 C2 C3 C4 -0.3(2)
C2 C3 C4 C5 0.1(2)
C3 C4 C5 C6 0.4(2)
C4 C5 C6 C1 -0.8(2)
C2 C1 C6 C5 0.55(19)
Si1 C1 C6 C5 -178.30(10)
C12 C7 C8 C9 -0.7(2)
Si1 C7 C8 C9 -176.63(11)
C7 C8 C9 C10 -0.7(2)
C8 C9 C10 C11 1.4(2)
C9 C10 C11 C12 -0.6(2)
C10 C11 C12 C7 -0.8(2)
C8 C7 C12 C11 1.4(2)
Si1 C7 C12 C11 177.24(11)
C20 C15 C16 C17 0.7(2)
Si3 C15 C16 C17 -177.74(10)
C15 C16 C17 C18 0.3(2)
C16 C17 C18 C19 -0.9(2)
C17 C18 C19 C20 0.6(2)
C18 C19 C20 C15 0.5(2)
C16 C15 C20 C19 -1.1(2)
Si3 C15 C20 C19 177.34(12)
C26 C21 C22 C23 -0.5(2)
Si3 C21 C22 C23 179.95(11)
C21 C22 C23 C24 0.0(2)
C22 C23 C24 C25 0.4(2)
C23 C24 C25 C26 -0.3(3)
C22 C21 C26 C25 0.7(3)
Si3 C21 C26 C25 -179.79(15)
C24 C25 C26 C21 -0.3(3)
C2 C1 Si1 C7 118.05(11)
C6 C1 Si1 C7 -63.17(11)
C2 C1 Si1 Si6 5.10(12)
C6 C1 Si1 Si6 -176.11(9)
C2 C1 Si1 Si2 -118.15(11)
C6 C1 Si1 Si2 60.64(11)
C12 C7 Si1 C1 153.34(11)
C8 C7 Si1 C1 -30.95(12)
C12 C7 Si1 Si6 -88.51(11)
C8 C7 Si1 Si6 87.20(10)
C12 C7 Si1 Si2 32.55(13)
C8 C7 Si1 Si2 -151.74(9)
C20 C15 Si3 C21 133.53(12)
C16 C15 Si3 C21 -48.07(12)
C20 C15 Si3 Si4 -109.05(11)
C16 C15 Si3 Si4 69.35(11)
C20 C15 Si3 Si2 17.24(13)
C16 C15 Si3 Si2 -164.36(9)
C26 C21 Si3 C15 146.57(13)
C22 C21 Si3 C15 -33.89(13)
C26 C21 Si3 Si4 30.12(14)
C22 C21 Si3 Si4 -150.34(10)
C26 C21 Si3 Si2 -93.86(13)
C22 C21 Si3 Si2 85.68(11)
